data_2009459
loop_
_publ_author_name
'Pritchard, R. G.'
'Tajammal, S.'
'Tipping, A. E.'

_publ_section_title
;
 (<i>E</i>)-1,3-Dibenzoyl-2-trifluoromethylpropene and
 3-benzoyl-6-phenyl-2,4-bis(trifluoromethyl)-2<i>H</i>-pyran-2-ol:
 novel products from the oxidation of
 1-phenyl-4,4,4-trifluorobut-2-yn-1-ol with active manganese(IV) oxide
;
_journal_issue 2
_journal_name_full 'Acta Crystallographica Section C'
_journal_page_first 294
_journal_page_last 297
_journal_paper_doi 10.1107/S0108270193009047
_journal_volume 50
_journal_year 1994
_chemical_formula_structural 'C20 H12 F6 O3'
_chemical_formula_sum 'C20 H12 F6 O3'
_chemical_formula_weight 414.30
_chemical_name_systematic
;
3-Benzoyl-2-hydroxy-6-phenyl-2,4-bis(trifluoromethyl)-\a-pyran
;
_space_group_IT_number 33
_symmetry_cell_setting orthorhombic
_symmetry_space_group_name_Hall 'P 2c -2n'
_symmetry_space_group_name_H-M 'P n a 21'
_cell_angle_alpha 90
_cell_angle_beta 90
_cell_angle_gamma 90
_cell_formula_units_Z 4
_cell_length_a 11.201(5)
_cell_length_b 19.601(4)
_cell_length_c 8.368(3)
_cell_measurement_reflns_used 25
_cell_measurement_temperature 296
_cell_measurement_theta_max 14.02
_cell_measurement_theta_min 9.70
_cell_volume 1837.2(11)
_computing_cell_refinement 'MSC/AFC Diffractometer Control Software'
_computing_data_collection
;MSC/AFC Diffractometer Control Software (Molecular Structure Corporation,
 1988)
;
_computing_data_reduction 'PROCESS TEXSAN (Molecular Structure Corporation, 1985)'
_computing_molecular_graphics 'ORTEPII (Johnson, 1976)'
_computing_publication_material 'FINISH TEXSAN'
_computing_structure_refinement 'LS TEXSAN'
_computing_structure_solution 'SHELXS86 (Sheldrick, 1985)'
_diffrn_ambient_temperature 296
_diffrn_measurement_device CAD-4
_diffrn_measurement_method '\w-2\q scans'
_diffrn_radiation_monochromator graphite
_diffrn_radiation_source 'X-ray tube'
_diffrn_radiation_type MoK\a
_diffrn_radiation_wavelength 0.71069
_diffrn_reflns_av_R_equivalents 0.48%
_diffrn_reflns_limit_h_max 13
_diffrn_reflns_limit_h_min 0
_diffrn_reflns_limit_k_max 0
_diffrn_reflns_limit_k_min -23
_diffrn_reflns_limit_l_max 0
_diffrn_reflns_limit_l_min -9
_diffrn_reflns_number 1915
_diffrn_reflns_theta_max 25.0
_diffrn_reflns_theta_min 1.0
_diffrn_standards_decay_% 0.00
_diffrn_standards_interval_time 300
_diffrn_standards_number 3
_exptl_absorpt_coefficient_mu 0.1332
_exptl_absorpt_correction_type ' not applied '
_exptl_crystal_colour colourless
_exptl_crystal_density_diffrn 1.498
_exptl_crystal_description needle
_exptl_crystal_F_000 840.00
_exptl_crystal_size_max 0.40
_exptl_crystal_size_mid 0.20
_exptl_crystal_size_min 0.20
_refine_diff_density_max -0.17242
_refine_diff_density_min 0.16555
_refine_ls_abs_structure_details
;
Refinement of absolute structure unsuccessful, anomolous effect too small
;
_refine_ls_extinction_method ' not applied '
_refine_ls_goodness_of_fit_obs 2.600
_refine_ls_hydrogen_treatment noref
_refine_ls_matrix_type full
_refine_ls_number_parameters 269
_refine_ls_number_reflns 1304
_refine_ls_number_restraints 0
_refine_ls_R_factor_obs 0.0445
_refine_ls_shift/esd_max 0.0328
_refine_ls_structure_factor_coef F
_refine_ls_weighting_scheme sigma
_refine_ls_wR_factor_obs 0.0393
_reflns_number_observed 1304
_reflns_number_total 1915
_reflns_observed_criterion 'I > 2.0\s(I)'
_cod_data_source_file hu1059.cif
_cod_data_source_block 4
_cod_original_cell_volume 1837(2)
_cod_original_sg_symbol_H-M 'P n a 21  '
_cod_original_formula_sum ' C20 H12 F6 O3 '
_cod_database_code 2009459

loop_
_symmetry_equiv_pos_as_xyz
x,y,z
-x,-y,1/2+z
1/2-x,1/2+y,1/2+z
1/2+x,1/2-y,z

loop_
_atom_site_aniso_label
_atom_site_aniso_U_11
_atom_site_aniso_U_22
_atom_site_aniso_U_33
_atom_site_aniso_U_12
_atom_site_aniso_U_13
_atom_site_aniso_U_23
F7A 0.087(3) 0.062(2) 0.060(3) -0.012(2) 0.008(2) -0.023(2)
F7B 0.079(3) 0.069(2) 0.078(3) -0.028(2) 0.035(2) -0.012(2)
F7C 0.103(3) 0.075(2) 0.061(3) 0.013(2) -0.006(3) 0.005(2)
F15A 0.084(3) 0.047(2) 0.079(3) 0.023(2) 0.007(2) 0.002(2)
F15B 0.129(4) 0.124(4) 0.064(3) 0.054(3) 0.029(3) 0.027(3)
F15C 0.105(3) 0.079(3) 0.135(4) 0.002(3) -0.059(3) -0.011(3)
O1 0.066(3) 0.034(2) 0.053(3) -0.001(2) 0.005(2) -0.004(2)
O2 0.052(2) 0.043(2) 0.069(3) 0.000(2) 0.011(3) 0.004(2)
O8 0.064(3) 0.044(2) 0.080(3) 0.002(2) 0.021(3) -0.017(2)
C2 0.048(4) 0.032(3) 0.049(4) -0.005(3) 0.012(3) -0.004(3)
C3 0.038(3) 0.042(3) 0.049(4) -0.001(3) 0.013(3) -0.003(3)
C4 0.044(4) 0.038(3) 0.061(4) 0.004(3) 0.007(3) -0.004(3)
C5 0.061(4) 0.045(3) 0.056(4) -0.001(3) 0.009(4) -0.011(4)
C6 0.061(4) 0.034(3) 0.052(4) -0.002(3) 0.010(4) -0.009(3)
C7 0.086(5) 0.036(3) 0.055(4) -0.004(3) 0.007(4) -0.007(3)
C8 0.041(3) 0.036(3) 0.063(4) 0.000(3) 0.005(3) -0.008(3)
C9 0.054(4) 0.044(3) 0.064(5) -0.008(3) -0.008(4) -0.008(3)
C10 0.074(5) 0.037(3) 0.121(6) 0.002(3) -0.015(5) -0.021(4)
C11 0.170(10) 0.046(5) 0.150(10) -0.019(6) -0.031(9) -0.016(6)
C12 0.120(9) 0.069(6) 0.170(10) -0.044(6) -0.042(9) 0.034(7)
C13 0.101(6) 0.078(5) 0.118(8) -0.018(5) 0.007(6) 0.036(6)
C14 0.054(4) 0.064(4) 0.096(6) -0.010(4) 0.005(5) 0.018(4)
C15 0.099(6) 0.064(4) 0.056(5) 0.015(5) 0.008(5) 0.002(4)
C16 0.046(4) 0.040(3) 0.063(4) -0.004(3) 0.013(3) -0.010(3)
C17 0.069(4) 0.040(3) 0.099(6) 0.012(3) -0.012(5) -0.018(4)
C18 0.090(6) 0.055(4) 0.122(7) -0.010(4) -0.011(6) -0.044(5)
C19 0.056(4) 0.046(4) 0.141(8) 0.010(3) 0.000(5) -0.022(5)
C20 0.109(7) 0.042(4) 0.113(7) 0.011(4) -0.021(6) -0.003(4)
C21 0.072(4) 0.041(3) 0.081(5) 0.006(3) -0.006(5) -0.010(4)

loop_
_atom_site_label
_atom_site_fract_x
_atom_site_fract_y
_atom_site_fract_z
_atom_site_U_iso_or_equiv
F7A 0.1166(3) 0.2939(2) 0.7650 0.0697
F7B -0.0114(3) 0.2120(2) 0.7473(7) 0.0754
F7C 0.1741(4) 0.1898(2) 0.7876(6) 0.0796
F15A -0.1296(3) 0.3372(2) 0.2343(7) 0.0699
F15B -0.0124(4) 0.3039(2) 0.0506(7) 0.1057
F15C -0.1645(4) 0.2427(2) 0.1167(7) 0.1062
O1 0.1115(3) 0.1558(2) 0.4978(7) 0.0507
O2 0.2355(4) 0.2508(2) 0.4971(7) 0.0544
O8 -0.0924(4) 0.3420(2) 0.5793(7) 0.0628
C2 0.1226(5) 0.2279(2) 0.5304(8) 0.0430
C3 0.0328(5) 0.2696(3) 0.4311(9) 0.0431
C4 0.0000(5) 0.2438(3) 0.2910(9) 0.0477
C5 0.0352(6) 0.1772(3) 0.2388(10) 0.0540
C6 0.0887(5) 0.1345(3) 0.3439(10) 0.0491
C7 0.0998(7) 0.2298(3) 0.7092(9) 0.0590
C8 -0.0029(5) 0.3390(3) 0.4969(9) 0.0467
C9 0.0691(5) 0.4009(3) 0.4603(9) 0.0541
C10 0.0357(6) 0.4603(3) 0.5300(10) 0.0773
C11 0.1020(10) 0.5201(4) 0.4940(10) 0.1206
C12 0.1934(9) 0.5176(5) 0.392(2) 0.1183
C13 0.2255(8) 0.4560(4) 0.3240(10) 0.0988
C14 0.1655(6) 0.3976(3) 0.3580(10) 0.0714
C15 -0.0760(8) 0.2832(4) 0.1720(10) 0.0729
C16 0.1235(5) 0.0633(3) 0.3182(9) 0.0499
C17 0.0643(5) 0.0240(3) 0.2040(10) 0.0694
C18 0.0956(7) -0.0426(3) 0.1830(10) 0.0888
C19 0.1819(6) -0.0728(3) 0.2740(10) 0.0809
C20 0.2377(7) -0.0355(3) 0.3880(10) 0.0884
C21 0.2060(6) 0.0323(3) 0.4110(10) 0.0645
H2 0.303(6) 0.226(3) 0.549(9) 0.09(2)
H5 0.019(5) 0.146(3) 0.119(8) 0.10(2)
H10 -0.0302 0.4619 0.6017 0.0928
H11 0.0811 0.5622 0.5423 0.1446
H12 0.2362 0.5580 0.3663 0.1419
H13 0.2909 0.4545 0.2514 0.1185
H14 0.1895 0.3553 0.3125 0.0857
H17 0.0028 0.0437 0.1405 0.0832
H18 0.0561 -0.0688 0.1034 0.1065
H19 0.2026 -0.1193 0.2567 0.0970
H20 0.2981 -0.0557 0.4523 0.1061
H21 0.2433 0.0576 0.4942 0.0774

loop_
_atom_type_symbol
_atom_type_scat_dispersion_real
_atom_type_scat_dispersion_imag
_atom_type_scat_source
C 0.002 0.002 'International Tables'
H 0.000 0.000 'International Tables'
F 0.014 0.010 'International Tables'
O 0.008 0.006 'International Tables'

loop_
_geom_angle_atom_site_label_1
_geom_angle_atom_site_label_2
_geom_angle_atom_site_label_3
_geom_angle
_geom_angle_publ_flag
C2 O1 C6 119.3(4) yes
O1 C2 O2 111.2(4) yes
O1 C2 C3 111.2(4) yes
O1 C2 C7 101.3(4) ?
O2 C2 C3 108.6(5) ?
O2 C2 C7 110.3(5) ?
C3 C2 C7 114.2(5) ?
C2 C3 C4 117.0(5) yes
C2 C3 C8 116.8(5) ?
C4 C3 C8 126.0(5) yes
C3 C4 C5 122.7(6) yes
C3 C4 C15 122.6(5) ?
C5 C4 C15 114.7(6) ?
C4 C5 C6 119.2(6) yes
O1 C6 C5 120.2(5) yes
O1 C6 C16 112.1(5) ?
C5 C6 C16 127.7(6) ?
F7A C7 F7B 106.8(5) ?
F7A C7 F7C 107.1(5) ?
F7A C7 C2 109.8(5) ?
F7B C7 F7C 108.4(5) ?
F7B C7 C2 112.7(6) ?
F7C C7 C2 111.7(5) ?
O8 C8 C3 117.7(5) ?
O8 C8 C9 121.6(5) ?
C3 C8 C9 120.8(5) ?
C8 C9 C10 117.5(6) ?
C8 C9 C14 120.9(6) ?
C10 C9 C14 121.6(6) ?
C9 C10 C11 118.1(8) ?
C10 C11 C12 120.6(9) ?
C11 C12 C13 119.7(9) ?
C12 C13 C14 121.3(9) ?
C9 C14 C13 118.6(7) ?
F15A C15 F15B 107.8(6) ?
F15A C15 F15C 105.8(6) ?
F15A C15 C4 113.8(6) ?
F15B C15 F15C 108.4(6) ?
F15B C15 C4 111.1(6) ?
F15C C15 C4 109.7(6) ?
C6 C16 C17 120.0(6) ?
C6 C16 C21 121.7(6) ?
C17 C16 C21 118.1(5) ?
C16 C17 C18 119.5(7) ?
C17 C18 C19 121.9(7) ?
C18 C19 C20 119.0(6) ?
C19 C20 C21 119.6(7) ?
C16 C21 C20 121.7(7) ?
C2 O2 H2 117(4) ?
C4 C5 H5 133(3) ?
C6 C5 H5 107(3) ?
C9 C10 H10 120.97 ?
C11 C10 H10 120.97 ?
C10 C11 H11 119.68 ?
C12 C11 H11 119.69 ?
C11 C12 H12 120.13 ?
C13 C12 H12 120.15 ?
C12 C13 H13 119.33 ?
C14 C13 H13 119.35 ?
C9 C14 H14 120.70 ?
C13 C14 H14 120.68 ?
C16 C17 H17 120.23 ?
C18 C17 H17 120.24 ?
C17 C18 H18 119.07 ?
C19 C18 H18 119.05 ?
C18 C19 H19 120.50 ?
C20 C19 H19 120.51 ?
C19 C20 H20 120.19 ?
C21 C20 H20 120.18 ?
C16 C21 H21 119.15 ?
C20 C21 H21 119.14 ?

loop_
_geom_bond_atom_site_label_1
_geom_bond_atom_site_label_2
_geom_bond_site_symmetry_1
_geom_bond_site_symmetry_2
_geom_bond_distance
_geom_bond_publ_flag
F7A C7 . . 1.355(6) ?
F7B C7 . . 1.333(7) ?
F7C C7 . . 1.318(7) ?
F15A C15 . . 1.324(7) ?
F15B C15 . . 1.306(8) ?
F15C C15 . . 1.352(8) ?
O1 C2 . . 1.444(6) yes
O1 C6 . . 1.378(7) yes
O2 C2 . . 1.370(6) yes
O8 C8 . . 1.218(6) yes
C2 C3 . . 1.540(8) yes
C2 C7 . . 1.519(9) ?
C3 C4 . . 1.328(8) yes
C3 C8 . . 1.521(7) ?
C4 C5 . . 1.433(7) yes
C4 C15 . . 1.520(9) ?
C5 C6 . . 1.353(8) yes
C6 C16 . . 1.465(7) ?
C8 C9 . . 1.489(7) ?
C9 C10 . . 1.357(8) ?
C9 C14 . . 1.379(8) ?
C10 C11 . . 1.420(10) ?
C11 C12 . . 1.330(10) ?
C12 C13 . . 1.380(10) ?
C13 C14 . . 1.359(9) ?
C16 C17 . . 1.396(8) ?
C16 C21 . . 1.352(8) ?
C17 C18 . . 1.364(8) ?
C18 C19 . . 1.363(9) ?
C19 C20 . . 1.360(10) ?
C20 C21 . . 1.390(8) ?
O2 H2 . . 0.99(6) ?
C5 H5 . . 1.19(6) ?
C10 H10 . . 0.950 ?
C11 H11 . . 0.950 ?
C12 H12 . . 0.950 ?
C13 H13 . . 0.950 ?
C14 H14 . . 0.950 ?
C17 H17 . . 0.950 ?
C18 H18 . . 0.950 ?
C19 H19 . . 0.950 ?
C20 H20 . . 0.950 ?
C21 H21 . . 0.950 ?
